data_7207379
loop_
_publ_author_name
'Usta, Hakan'
'Kim, Choongik'
'Wang, Zhiming'
'Lu, Shaofeng'
'Huang, Hui'
'Facchetti, Antonio'
'Marks, Tobin J.'

_publ_section_title
;
 Anthracenedicarboximide-based semiconductors for air-stable, n-channel
 organic thin-film transistors: materials design, synthesis, and
 structural characterization
;
_journal_issue 10
_journal_name_full 'Journal of Materials Chemistry'
_journal_page_first 4459
_journal_paper_doi 10.1039/c1jm14713g
_journal_volume 22
_journal_year 2012
_chemical_formula_sum 'C26 H8 Br2 F14 N2 O4'
_chemical_formula_weight 838.16
_chemical_name_systematic
;
?
;
_space_group_IT_number 2
_symmetry_cell_setting triclinic
_symmetry_space_group_name_Hall '-P 1'
_symmetry_space_group_name_H-M 'P -1'
_atom_sites_solution_hydrogens geom
_atom_sites_solution_primary direct
_atom_sites_solution_secondary difmap
_audit_creation_method SHELXL-97
_cell_angle_alpha 94.362(3)
_cell_angle_beta 99.095(2)
_cell_angle_gamma 103.466(2)
_cell_formula_units_Z 1
_cell_length_a 5.2396(2)
_cell_length_b 11.2287(4)
_cell_length_c 11.5459(5)
_cell_measurement_reflns_used 6157
_cell_measurement_temperature 100(2)
_cell_measurement_theta_max 33.18
_cell_measurement_theta_min 2.75
_cell_volume 647.79(4)
_computing_cell_refinement 'Bruker SMART'
_computing_data_collection 'Bruker SMART'
_computing_data_reduction 'Bruker SAINT'
_computing_molecular_graphics 'Bruker SHELXTL'
_computing_publication_material 'Bruker SHELXTL'
_computing_structure_refinement 'SHELXL-97 (Sheldrick, 1997)'
_computing_structure_solution 'SHELXS-97 (Sheldrick, 1990)'
_diffrn_ambient_temperature 100(2)
_diffrn_measured_fraction_theta_full 0.848
_diffrn_measured_fraction_theta_max 0.848
_diffrn_measurement_device_type 'CCD area detector'
_diffrn_measurement_method 'phi and omega scans'
_diffrn_radiation_monochromator graphite
_diffrn_radiation_source 'fine-focus sealed tube'
_diffrn_radiation_type MoK\a
_diffrn_radiation_wavelength 0.71073
_diffrn_reflns_av_R_equivalents 0.0789
_diffrn_reflns_av_sigmaI/netI 0.0673
_diffrn_reflns_limit_h_max 8
_diffrn_reflns_limit_h_min -7
_diffrn_reflns_limit_k_max 18
_diffrn_reflns_limit_k_min -17
_diffrn_reflns_limit_l_max 18
_diffrn_reflns_limit_l_min -17
_diffrn_reflns_number 14330
_diffrn_reflns_theta_full 35.52
_diffrn_reflns_theta_max 35.52
_diffrn_reflns_theta_min 1.80
_exptl_absorpt_coefficient_mu 3.272
_exptl_absorpt_correction_T_max 0.9133
_exptl_absorpt_correction_T_min 0.4109
_exptl_absorpt_correction_type numerical
_exptl_absorpt_process_details face-indexed
_exptl_crystal_colour yellow
_exptl_crystal_density_diffrn 2.149
_exptl_crystal_density_method 'not measured'
_exptl_crystal_description needle
_exptl_crystal_F_000 406
_exptl_crystal_size_max 0.723
_exptl_crystal_size_mid 0.084
_exptl_crystal_size_min 0.028
_refine_diff_density_max 1.054
_refine_diff_density_min -0.710
_refine_diff_density_rms 0.113
_refine_ls_extinction_method none
_refine_ls_goodness_of_fit_ref 0.967
_refine_ls_hydrogen_treatment constr
_refine_ls_matrix_type full
_refine_ls_number_parameters 217
_refine_ls_number_reflns 5032
_refine_ls_number_restraints 0
_refine_ls_restrained_S_all 0.967
_refine_ls_R_factor_all 0.0497
_refine_ls_R_factor_gt 0.0334
_refine_ls_shift/su_max 0.001
_refine_ls_shift/su_mean 0.000
_refine_ls_structure_factor_coef Fsqd
_refine_ls_weighting_details 'calc w=1/[\s^2^(Fo^2^)+(0.0279P)^2^+0.0000P] where P=(Fo^2^+2Fc^2^)/3'
_refine_ls_weighting_scheme calc
_refine_ls_wR_factor_gt 0.0692
_refine_ls_wR_factor_ref 0.0732
_reflns_number_gt 3922
_reflns_number_total 5032
_reflns_threshold_expression >2sigma(I)
_cod_data_source_file c1jm14713g.txt
_cod_data_source_block s38w
_cod_depositor_comments
;
The following automatic conversions were performed:

'_symmetry_cell_setting' value 'Triclinic' changed to 'triclinic'
according to /home/saulius/struct/CIF-dictionaries/cif_core.dic
dictionary named 'cif_core.dic' version 2.4.1 from 2010-06-29.

Automatic conversion script
Id: cif_fix_values 1715 2011-07-08 13:25:40Z adriana 
;
_cod_original_sg_symbol_H-M P-1
_cod_database_code 7207379

loop_
_symmetry_equiv_pos_as_xyz
'x, y, z'
'-x, -y, -z'

loop_
_atom_site_label
_atom_site_type_symbol
_atom_site_fract_x
_atom_site_fract_y
_atom_site_fract_z
_atom_site_U_iso_or_equiv
_atom_site_adp_type
_atom_site_occupancy
_atom_site_symmetry_multiplicity
_atom_site_calc_flag
_atom_site_refinement_flags
Br1 Br 1.41618(3) 0.874722(14) 0.663249(15) 0.01678(6) Uani 1 1 d .
F1 F 0.5192(2) 0.33158(10) 0.15307(10) 0.0248(2) Uani 1 1 d .
F2 F 0.3004(2) 0.45078(9) 0.06299(10) 0.0252(2) Uani 1 1 d .
F3 F 0.0083(2) 0.15795(10) 0.12868(10) 0.0291(3) Uani 1 1 d .
F4 F -0.1365(2) 0.27537(11) 0.00638(10) 0.0275(3) Uani 1 1 d .
F5 F 0.3308(2) 0.26268(10) -0.09923(9) 0.0226(2) Uani 1 1 d .
F6 F -0.0129(2) 0.10750(10) -0.12114(11) 0.0296(3) Uani 1 1 d .
F7 F 0.3431(2) 0.10954(10) 0.00141(11) 0.0272(3) Uani 1 1 d .
O1 O 0.6967(2) 0.45144(11) 0.40995(11) 0.0199(3) Uani 1 1 d .
O2 O 1.9342(2) 1.37360(11) 0.77839(12) 0.0200(3) Uani 1 1 d .
N1 N 0.3535(3) 0.51254(12) 0.29818(13) 0.0150(3) Uani 1 1 d .
C1 C 0.5963(3) 0.53158(15) 0.37682(15) 0.0153(3) Uani 1 1 d .
C2 C 0.6884(3) 0.66793(14) 0.40775(15) 0.0143(3) Uani 1 1 d .
C3 C 0.9136(3) 0.73699(15) 0.47952(15) 0.0148(3) Uani 1 1 d .
H3 H 1.0394 0.6990 0.5205 0.018 Uiso 1 1 calc R
C4 C 0.9569(3) 0.86872(14) 0.49190(14) 0.0135(3) Uani 1 1 d .
C5 C 1.1802(3) 0.94683(15) 0.56680(15) 0.0138(3) Uani 1 1 d .
C6 C 1.2305(3) 1.07570(15) 0.57605(15) 0.0138(3) Uani 1 1 d .
C7 C 1.4674(3) 1.15402(15) 0.64874(15) 0.0150(3) Uani 1 1 d .
H7 H 1.5964 1.1198 0.6925 0.018 Uiso 1 1 calc R
C8 C 1.5018(3) 1.27769(15) 0.65315(15) 0.0144(3) Uani 1 1 d .
C9 C 1.7251(3) 1.37852(15) 0.72100(15) 0.0156(3) Uani 1 1 d .
C10 C 0.1907(3) 0.39226(15) 0.24406(15) 0.0158(3) Uani 1 1 d .
H10A H 0.0006 0.3943 0.2282 0.019 Uiso 1 1 calc R
H10B H 0.2104 0.3299 0.2987 0.019 Uiso 1 1 calc R
C11 C 0.2762(3) 0.35723(15) 0.12959(15) 0.0157(3) Uani 1 1 d .
C12 C 0.0807(3) 0.24267(15) 0.05496(16) 0.0170(3) Uani 1 1 d .
C13 C 0.1908(4) 0.17994(16) -0.04308(17) 0.0206(4) Uani 1 1 d .

loop_
_atom_site_aniso_label
_atom_site_aniso_U_11
_atom_site_aniso_U_22
_atom_site_aniso_U_33
_atom_site_aniso_U_23
_atom_site_aniso_U_13
_atom_site_aniso_U_12
Br1 0.01699(9) 0.01422(8) 0.01836(9) 0.00383(6) -0.00098(6) 0.00452(6)
F1 0.0124(5) 0.0339(6) 0.0256(6) -0.0076(5) 0.0004(4) 0.0066(4)
F2 0.0375(6) 0.0151(4) 0.0223(6) 0.0054(4) 0.0110(5) 0.0006(5)
F3 0.0407(7) 0.0170(5) 0.0251(6) 0.0009(4) 0.0139(5) -0.0064(5)
F4 0.0145(5) 0.0409(7) 0.0253(6) -0.0066(5) -0.0010(4) 0.0098(5)
F5 0.0211(5) 0.0273(5) 0.0203(5) 0.0031(4) 0.0066(4) 0.0058(4)
F6 0.0266(6) 0.0280(6) 0.0261(6) -0.0116(5) -0.0015(5) -0.0002(5)
F7 0.0317(6) 0.0210(5) 0.0306(6) 0.0007(5) 0.0036(5) 0.0121(5)
O1 0.0204(6) 0.0144(5) 0.0239(7) 0.0022(5) 0.0000(5) 0.0051(5)
O2 0.0175(6) 0.0190(6) 0.0224(6) 0.0011(5) -0.0005(5) 0.0059(5)
N1 0.0149(6) 0.0126(6) 0.0161(7) 0.0004(5) 0.0006(5) 0.0025(5)
C1 0.0151(7) 0.0146(7) 0.0159(8) 0.0015(6) 0.0034(6) 0.0028(6)
C2 0.0157(7) 0.0136(7) 0.0146(7) 0.0016(6) 0.0046(6) 0.0043(6)
C3 0.0169(8) 0.0134(6) 0.0143(8) 0.0024(6) 0.0026(6) 0.0042(6)
C4 0.0146(7) 0.0137(6) 0.0134(7) 0.0019(6) 0.0034(6) 0.0049(6)
C5 0.0135(7) 0.0152(7) 0.0139(7) 0.0030(6) 0.0033(6) 0.0052(6)
C6 0.0139(7) 0.0146(7) 0.0137(7) 0.0014(6) 0.0028(6) 0.0050(6)
C7 0.0151(7) 0.0142(7) 0.0157(8) 0.0018(6) 0.0018(6) 0.0041(6)
C8 0.0142(7) 0.0153(7) 0.0135(7) 0.0011(6) 0.0026(6) 0.0034(6)
C9 0.0162(8) 0.0147(7) 0.0161(8) 0.0015(6) 0.0037(6) 0.0039(6)
C10 0.0148(7) 0.0132(7) 0.0180(8) 0.0005(6) 0.0035(6) 0.0011(6)
C11 0.0141(7) 0.0147(7) 0.0171(8) 0.0023(6) 0.0023(6) 0.0013(6)
C12 0.0144(7) 0.0161(7) 0.0189(8) 0.0007(6) 0.0033(6) 0.0007(6)
C13 0.0187(8) 0.0194(8) 0.0206(9) -0.0008(7) 0.0008(7) 0.0013(7)

loop_
_atom_type_symbol
_atom_type_description
_atom_type_scat_dispersion_real
_atom_type_scat_dispersion_imag
_atom_type_scat_source
C C 0.0033 0.0016 'International Tables Vol C Tables 4.2.6.8 and 6.1.1.4'
H H 0.0000 0.0000 'International Tables Vol C Tables 4.2.6.8 and 6.1.1.4'
N N 0.0061 0.0033 'International Tables Vol C Tables 4.2.6.8 and 6.1.1.4'
O O 0.0106 0.0060 'International Tables Vol C Tables 4.2.6.8 and 6.1.1.4'
F F 0.0171 0.0103 'International Tables Vol C Tables 4.2.6.8 and 6.1.1.4'
Br Br -0.2901 2.4595 'International Tables Vol C Tables 4.2.6.8 and 6.1.1.4'

loop_
_geom_angle_atom_site_label_1
_geom_angle_atom_site_label_2
_geom_angle_atom_site_label_3
_geom_angle
_geom_angle_site_symmetry_1
_geom_angle_site_symmetry_3
C9 N1 C1 113.47(13) 2_776 .
C9 N1 C10 122.23(14) 2_776 .
C1 N1 C10 124.27(14) . .
O1 C1 N1 125.08(15) . .
O1 C1 C2 130.08(15) . .
N1 C1 C2 104.83(14) . .
C3 C2 C8 121.75(15) . 2_776
C3 C2 C1 129.80(16) . .
C8 C2 C1 108.43(14) 2_776 .
C2 C3 C4 118.38(15) . .
C2 C3 H3 120.8 . .
C4 C3 H3 120.8 . .
C5 C4 C3 122.14(15) . .
C5 C4 C6 118.20(14) . 2_776
C3 C4 C6 119.64(14) . 2_776
C6 C5 C4 122.70(15) . .
C6 C5 Br1 118.73(12) . .
C4 C5 Br1 118.53(12) . .
C5 C6 C7 121.78(15) . .
C5 C6 C4 119.08(14) . 2_776
C7 C6 C4 119.12(14) . 2_776
C8 C7 C6 118.32(16) . .
C8 C7 H7 120.8 . .
C6 C7 H7 120.8 . .
C7 C8 C2 122.61(15) . 2_776
C7 C8 C9 129.31(16) . .
C2 C8 C9 108.05(14) 2_776 .
O2 C9 N1 124.90(15) . 2_776
O2 C9 C8 129.99(16) . .
N1 C9 C8 105.09(14) 2_776 .
N1 C10 C11 109.94(13) . .
N1 C10 H10A 109.7 . .
C11 C10 H10A 109.7 . .
N1 C10 H10B 109.7 . .
C11 C10 H10B 109.7 . .
H10A C10 H10B 108.2 . .
F2 C11 F1 107.23(13) . .
F2 C11 C10 110.92(14) . .
F1 C11 C10 109.80(13) . .
F2 C11 C12 108.09(14) . .
F1 C11 C12 107.43(13) . .
C10 C11 C12 113.13(13) . .
F4 C12 F3 108.11(14) . .
F4 C12 C11 108.35(14) . .
F3 C12 C11 108.00(14) . .
F4 C12 C13 108.96(15) . .
F3 C12 C13 107.51(14) . .
C11 C12 C13 115.68(14) . .
F5 C13 F7 109.14(15) . .
F5 C13 F6 108.64(15) . .
F7 C13 F6 107.70(14) . .
F5 C13 C12 111.08(14) . .
F7 C13 C12 110.87(16) . .
F6 C13 C12 109.33(14) . .

loop_
_geom_bond_atom_site_label_1
_geom_bond_atom_site_label_2
_geom_bond_distance
_geom_bond_site_symmetry_2
Br1 C5 1.8954(17) .
F1 C11 1.361(2) .
F2 C11 1.3425(19) .
F3 C12 1.353(2) .
F4 C12 1.330(2) .
F5 C13 1.321(2) .
F6 C13 1.339(2) .
F7 C13 1.323(2) .
O1 C1 1.201(2) .
O2 C9 1.203(2) .
N1 C9 1.401(2) 2_776
N1 C1 1.403(2) .
N1 C10 1.452(2) .
C1 C2 1.491(2) .
C2 C3 1.359(2) .
C2 C8 1.410(2) 2_776
C3 C4 1.436(2) .
C3 H3 0.9500 .
C4 C5 1.404(2) .
C4 C6 1.444(2) 2_776
C5 C6 1.402(2) .
C6 C7 1.438(2) .
C6 C4 1.444(2) 2_776
C7 C8 1.354(2) .
C7 H7 0.9500 .
C8 C2 1.410(2) 2_776
C8 C9 1.491(2) .
C9 N1 1.400(2) 2_776
C10 C11 1.514(3) .
C10 H10A 0.9900 .
C10 H10B 0.9900 .
C11 C12 1.544(2) .
C12 C13 1.544(3) .

loop_
_geom_torsion_atom_site_label_1
_geom_torsion_atom_site_label_2
_geom_torsion_atom_site_label_3
_geom_torsion_atom_site_label_4
_geom_torsion
_geom_torsion_site_symmetry_1
_geom_torsion_site_symmetry_4
C9 N1 C1 O1 176.83(18) 2_776 .
C10 N1 C1 O1 -1.0(3) . .
C9 N1 C1 C2 -2.4(2) 2_776 .
C10 N1 C1 C2 179.77(15) . .
O1 C1 C2 C3 1.8(3) . .
N1 C1 C2 C3 -179.10(17) . .
O1 C1 C2 C8 -179.09(19) . 2_776
N1 C1 C2 C8 0.04(19) . 2_776
C8 C2 C3 C4 -0.5(3) 2_776 .
C1 C2 C3 C4 178.55(17) . .
C2 C3 C4 C5 178.12(16) . .
C2 C3 C4 C6 -3.2(3) . 2_776
C3 C4 C5 C6 177.32(16) . .
C6 C4 C5 C6 -1.4(3) 2_776 .
C3 C4 C5 Br1 -4.9(2) . .
C6 C4 C5 Br1 176.35(13) 2_776 .
C4 C5 C6 C7 -176.77(16) . .
Br1 C5 C6 C7 5.5(2) . .
C4 C5 C6 C4 1.4(3) . 2_776
Br1 C5 C6 C4 -176.34(13) . 2_776
C5 C6 C7 C8 -179.99(16) . .
C4 C6 C7 C8 1.8(3) 2_776 .
C6 C7 C8 C2 1.9(3) . 2_776
C6 C7 C8 C9 179.59(16) . .
C7 C8 C9 O2 7.3(3) . .
C2 C8 C9 O2 -174.71(19) 2_776 .
C7 C8 C9 N1 -174.57(18) . 2_776
C2 C8 C9 N1 3.39(19) 2_776 2_776
C9 N1 C10 C11 93.61(19) 2_776 .
C1 N1 C10 C11 -88.69(19) . .
N1 C10 C11 F2 -47.54(18) . .
N1 C10 C11 F1 70.80(17) . .
N1 C10 C11 C12 -169.20(14) . .
F2 C11 C12 F4 -49.16(18) . .
F1 C11 C12 F4 -164.58(14) . .
C10 C11 C12 F4 74.08(18) . .
F2 C11 C12 F3 -166.03(14) . .
F1 C11 C12 F3 78.55(17) . .
C10 C11 C12 F3 -42.79(19) . .
F2 C11 C12 C13 73.48(19) . .
F1 C11 C12 C13 -41.94(19) . .
C10 C11 C12 C13 -163.28(15) . .
F4 C12 C13 F5 80.16(17) . .
F3 C12 C13 F5 -162.90(14) . .
C11 C12 C13 F5 -42.2(2) . .
F4 C12 C13 F7 -158.31(13) . .
F3 C12 C13 F7 -41.37(18) . .
C11 C12 C13 F7 79.38(19) . .
F4 C12 C13 F6 -39.72(19) . .
F3 C12 C13 F6 77.21(18) . .
C11 C12 C13 F6 -162.04(15) . .
